data_7707844
loop_
_publ_author_name
'Zhou, Chuan-Cong'
'Liu, Hou-Ting'
'Ding, Li'
'Lu, Jing'
'Wang, Su-Na'
'Li, Yun-Wu'

_publ_section_title
;
 Single-crystal-to-single-crystal transformations among three Mn-MOFs
 containing different water molecules induced by reaction time: crystal
 structures and proton conductivities.
;
_journal_issue 32
_journal_name_full 'Dalton transactions (Cambridge, England : 2003)'
_journal_page_first 11077
_journal_page_last 11090
_journal_paper_doi 10.1039/d1dt01163d
_journal_volume 50
_journal_year 2021
_chemical_formula_sum 'C14 H17 Mn1.5 N O11.5'
_chemical_formula_weight 465.69
_space_group_crystal_system triclinic
_space_group_IT_number 2
_space_group_name_Hall '-P 1'
_space_group_name_H-M_alt 'P -1'
_atom_sites_solution_hydrogens mixed
_audit_creation_method SHELXL-2018/3
_audit_update_record
;
2021-03-04 deposited with the CCDC.	2021-07-07 downloaded from the CCDC.
;
_cell_angle_alpha 103.790(8)
_cell_angle_beta 100.798(8)
_cell_angle_gamma 101.414(8)
_cell_formula_units_Z 2
_cell_length_a 6.8023(7)
_cell_length_b 9.1613(8)
_cell_length_c 14.8193(15)
_cell_measurement_reflns_used 1474
_cell_measurement_temperature 293(2)
_cell_measurement_theta_max 71.4340
_cell_measurement_theta_min 5.1320
_cell_volume 852.06(16)
_computing_cell_refinement 'CrysAlisPro 1.171.39.35c (Rigaku OD, 2017)'
_computing_data_collection 'CrysAlisPro 1.171.39.35c (Rigaku OD, 2017)'
_computing_data_reduction 'CrysAlisPro 1.171.39.35c (Rigaku OD, 2017)'
_computing_molecular_graphics diamond
_computing_structure_refinement 'SHELXL-2018/3 (Sheldrick, 2018)'
_computing_structure_solution 'SHELXL-2018/3 (Sheldrick, 2018)'
_diffrn_ambient_temperature 293(2)
_diffrn_measured_fraction_theta_full 0.997
_diffrn_measured_fraction_theta_max 0.997
_diffrn_measurement_device_type 'Xcalibur, Eos, Gemini'
_diffrn_radiation_type CuK\a
_diffrn_radiation_wavelength 1.54184
_diffrn_reflns_av_R_equivalents 0.0573
_diffrn_reflns_av_unetI/netI 0.0925
_diffrn_reflns_Laue_measured_fraction_full 0.997
_diffrn_reflns_Laue_measured_fraction_max 0.997
_diffrn_reflns_limit_h_max 8
_diffrn_reflns_limit_h_min -6
_diffrn_reflns_limit_k_max 10
_diffrn_reflns_limit_k_min -9
_diffrn_reflns_limit_l_max 17
_diffrn_reflns_limit_l_min -17
_diffrn_reflns_number 5020
_diffrn_reflns_point_group_measured_fraction_full 0.997
_diffrn_reflns_point_group_measured_fraction_max 0.997
_diffrn_reflns_theta_full 67.247
_diffrn_reflns_theta_max 67.247
_diffrn_reflns_theta_min 5.140
_diffrn_source 'fine-focus sealed X-ray tube'
_exptl_absorpt_coefficient_mu 9.821
_exptl_absorpt_correction_T_max 1.00000
_exptl_absorpt_correction_T_min 0.54614
_exptl_absorpt_correction_type multi-scan
_exptl_absorpt_process_details sadabs
_exptl_crystal_colour colorless
_exptl_crystal_density_diffrn 1.815
_exptl_crystal_description block
_exptl_crystal_F_000 475
_exptl_crystal_size_max 0.120
_exptl_crystal_size_mid 0.110
_exptl_crystal_size_min 0.110
_refine_diff_density_max 0.937
_refine_diff_density_min -1.341
_refine_diff_density_rms 0.156
_refine_ls_extinction_method none
_refine_ls_goodness_of_fit_ref 1.041
_refine_ls_hydrogen_treatment constr
_refine_ls_matrix_type full
_refine_ls_number_parameters 259
_refine_ls_number_reflns 3038
_refine_ls_number_restraints 696
_refine_ls_restrained_S_all 1.055
_refine_ls_R_factor_all 0.0885
_refine_ls_R_factor_gt 0.0711
_refine_ls_shift/su_max 0.000
_refine_ls_shift/su_mean 0.000
_refine_ls_structure_factor_coef Fsqd
_refine_ls_weighting_details 'w=1/[\s^2^(Fo^2^)+(0.1072P)^2^+2.1566P] where P=(Fo^2^+2Fc^2^)/3'
_refine_ls_weighting_scheme calc
_refine_ls_wR_factor_gt 0.1905
_refine_ls_wR_factor_ref 0.2101
_reflns_Friedel_coverage 0.000
_reflns_number_gt 2355
_reflns_number_total 3038
_reflns_threshold_expression 'I > 2\s(I)'
_cod_data_source_file d1dt01163d2.cif
_cod_data_source_block exp_10202
_cod_depositor_comments 'Adding full bibliography for 7707842--7707844.cif.'
_cod_original_cell_volume 852.05(15)
_cod_original_formula_sum 'C14 H17 Mn1.50 N O11.50'
_cod_database_code 7707844
_shelx_shelxl_version_number 2018/3
_shelx_space_group_comment
;
The symmetry employed for this shelxl refinement is uniquely defined
by the following loop, which should always be used as a source of
symmetry information in preference to the above space-group names.
They are only intended as comments.
;
_shelx_estimated_absorpt_t_min 0.385
_shelx_estimated_absorpt_t_max 0.411

loop_
_space_group_symop_operation_xyz
'x, y, z'
'-x, -y, -z'

loop_
_atom_site_label
_atom_site_type_symbol
_atom_site_fract_x
_atom_site_fract_y
_atom_site_fract_z
_atom_site_U_iso_or_equiv
_atom_site_adp_type
_atom_site_occupancy
_atom_site_site_symmetry_order
_atom_site_calc_flag
_atom_site_refinement_flags_posn
_atom_site_refinement_flags_adp
_atom_site_refinement_flags_occupancy
_atom_site_disorder_assembly
_atom_site_disorder_group
Mn1 Mn 0.500000 1.000000 0.000000 0.0126(3) Uani 1 2 d S U P . .
Mn2 Mn 0.30483(17) 0.55766(11) 0.19560(7) 0.0233(3) Uani 1 1 d . U . . .
N1 N 0.5269(8) 0.7736(5) 0.3113(3) 0.0148(10) Uani 1 1 d . U . . .
O1 O 0.6743(9) 0.5633(5) 0.6879(4) 0.0396(13) Uani 1 1 d . U . . .
O2 O 0.8507(7) 0.7037(5) 0.8303(3) 0.0207(9) Uani 1 1 d . U . . .
O3 O 1.1530(7) 1.2846(5) 0.8839(3) 0.0274(11) Uani 1 1 d . U . . .
O4 O 0.9719(7) 1.3786(5) 0.7818(3) 0.0225(10) Uani 1 1 d . U . . .
O5 O 0.5319(7) 0.9881(4) 0.1424(3) 0.0194(9) Uani 1 1 d . U . . .
O6 O 0.3661(7) 0.7438(5) 0.1263(3) 0.0214(9) Uani 1 1 d . U . . .
O9 O 0.5196(9) 0.4738(5) 0.1202(4) 0.0434(14) Uani 1 1 d . U . . .
H9B H 0.634555 0.488893 0.159858 0.065 Uiso 1 1 d R U . . .
H9D H 0.537355 0.522953 0.079198 0.065 Uiso 1 1 d R U . . .
O10 O 0.0524(15) 0.4706(10) 0.0365(6) 0.028(2) Uani 0.5 1 d . U P . .
H10B H 0.028111 0.559360 0.041806 0.034 Uiso 0.5 1 d R U P . .
H10C H -0.014459 0.434500 -0.021954 0.034 Uiso 0.5 1 d R U P . .
O7 O 0.7473(7) 0.8813(5) -0.0088(3) 0.0251(10) Uani 1 1 d . U . . .
H7B H 0.741176 0.819379 0.025753 0.038 Uiso 1 1 d R U . . .
H7C H 0.732496 0.830169 -0.066687 0.038 Uiso 1 1 d R U . . .
O8 O 0.2741(7) 0.7693(5) -0.0592(3) 0.0248(10) Uani 1 1 d . U . . .
H8B H 0.152029 0.780980 -0.064125 0.037 Uiso 1 1 d R U . . .
H8D H 0.296149 0.713840 -0.021705 0.037 Uiso 1 1 d R U . . .
O11 O 0.2001(19) 0.5558(14) 0.6717(9) 0.145(4) Uani 1 1 d . U . . .
H11C H 0.112619 0.497330 0.690227 0.174 Uiso 1 1 d R U . . .
H11A H 0.317039 0.534840 0.682327 0.174 Uiso 1 1 d R U . . .
O12 O 0.864(2) 0.4355(15) 0.5245(10) 0.180(5) Uani 1 1 d . U . . .
H12C H 0.761148 0.454106 0.546034 0.216 Uiso 1 1 d R U . . .
H12D H 0.842218 0.438376 0.466654 0.216 Uiso 1 1 d R U . . .
C1 C 0.7803(10) 0.6914(7) 0.7437(4) 0.0196(12) Uani 1 1 d . U . . .
C2 C 0.8182(9) 0.8310(6) 0.7067(4) 0.0167(12) Uani 1 1 d . U . . .
C3 C 0.9155(9) 0.9768(6) 0.7720(4) 0.0147(11) Uani 1 1 d . U . . .
H3 H 0.965814 0.986730 0.836547 0.018 Uiso 1 1 calc R U . . .
C4 C 0.9352(9) 1.1070(6) 0.7380(4) 0.0132(11) Uani 1 1 d . U . . .
C5 C 0.8647(9) 1.0912(6) 0.6422(4) 0.0142(11) Uani 1 1 d . U . . .
H5 H 0.877370 1.179562 0.621009 0.017 Uiso 1 1 calc R U . . .
C6 C 0.7744(9) 0.9453(6) 0.5758(4) 0.0127(11) Uani 1 1 d . U . . .
C7 C 0.7482(9) 0.8151(6) 0.6102(4) 0.0174(12) Uani 1 1 d . U . . .
H7A H 0.683159 0.717148 0.567841 0.021 Uiso 1 1 calc R U . . .
C8 C 1.0262(9) 1.2669(6) 0.8064(4) 0.0148(11) Uani 1 1 d . U . . .
C9 C 0.7057(9) 0.9298(6) 0.4716(4) 0.0131(11) Uani 1 1 d . U . . .
C10 C 0.7459(9) 1.0582(7) 0.4362(4) 0.0176(12) Uani 1 1 d . U . . .
H10A H 0.819756 1.154624 0.478070 0.021 Uiso 1 1 calc R U . . .
C11 C 0.6780(9) 1.0440(6) 0.3402(4) 0.0146(11) Uani 1 1 d . U . . .
H11 H 0.705176 1.129275 0.316568 0.017 Uiso 1 1 calc R U . . .
C12 C 0.5678(9) 0.8988(6) 0.2799(4) 0.0130(11) Uani 1 1 d . U . . .
C13 C 0.5946(10) 0.7896(7) 0.4035(4) 0.0195(12) Uani 1 1 d . U . . .
H13 H 0.566393 0.701589 0.424595 0.023 Uiso 1 1 calc R U . . .
C14 C 0.4823(9) 0.8760(6) 0.1742(4) 0.0131(11) Uani 1 1 d . U . . .

loop_
_atom_site_aniso_label
_atom_site_aniso_U_11
_atom_site_aniso_U_22
_atom_site_aniso_U_33
_atom_site_aniso_U_23
_atom_site_aniso_U_13
_atom_site_aniso_U_12
Mn1 0.0229(7) 0.0046(6) 0.0087(6) 0.0021(4) 0.0011(5) 0.0023(5)
Mn2 0.0419(7) 0.0066(5) 0.0269(6) 0.0086(4) 0.0155(5) 0.0070(4)
N1 0.026(2) 0.010(2) 0.009(2) 0.0035(17) 0.0050(19) 0.0035(18)
O1 0.061(3) 0.012(2) 0.032(2) 0.0110(18) -0.009(2) -0.0075(19)
O2 0.038(2) 0.011(2) 0.012(2) 0.0040(15) 0.0048(18) 0.0036(17)
O3 0.042(3) 0.010(2) 0.019(2) 0.0005(17) -0.010(2) 0.0027(19)
O4 0.025(2) 0.0078(19) 0.031(2) 0.0066(17) -0.0021(19) 0.0028(16)
O5 0.036(2) 0.0107(19) 0.0084(19) 0.0063(15) 0.0015(17) -0.0012(17)
O6 0.036(2) 0.0105(19) 0.0116(19) 0.0016(15) 0.0007(18) -0.0008(17)
O9 0.044(3) 0.018(3) 0.074(4) 0.010(3) 0.032(3) 0.009(2)
O10 0.046(6) 0.014(4) 0.020(4) 0.003(3) 0.003(4) 0.007(4)
O7 0.037(3) 0.028(2) 0.018(2) 0.0096(18) 0.0078(19) 0.020(2)
O8 0.026(2) 0.013(2) 0.029(2) 0.0065(18) -0.0004(19) -0.0035(17)
O11 0.127(8) 0.136(8) 0.178(9) 0.074(7) 0.028(7) 0.022(7)
O12 0.192(9) 0.127(8) 0.166(9) -0.012(7) 0.039(8) -0.011(8)
C1 0.028(3) 0.010(3) 0.021(3) 0.005(2) 0.006(2) 0.006(2)
C2 0.022(3) 0.010(3) 0.013(3) 0.001(2) 0.000(2) 0.002(2)
C3 0.022(3) 0.009(2) 0.012(2) 0.003(2) 0.002(2) 0.004(2)
C4 0.016(2) 0.007(2) 0.018(3) 0.007(2) 0.004(2) 0.0019(19)
C5 0.021(3) 0.007(2) 0.015(3) 0.005(2) 0.006(2) 0.001(2)
C6 0.019(2) 0.009(2) 0.011(2) 0.0029(19) 0.004(2) 0.006(2)
C7 0.023(3) 0.009(2) 0.017(3) 0.003(2) 0.000(2) 0.002(2)
C8 0.019(3) 0.005(2) 0.018(3) 0.003(2) 0.004(2) -0.001(2)
C9 0.016(2) 0.008(2) 0.013(3) 0.002(2) 0.003(2) 0.002(2)
C10 0.024(3) 0.009(2) 0.018(3) 0.004(2) 0.005(2) 0.000(2)
C11 0.022(3) 0.008(2) 0.015(3) 0.007(2) 0.003(2) 0.003(2)
C12 0.020(3) 0.007(2) 0.015(3) 0.003(2) 0.009(2) 0.004(2)
C13 0.031(3) 0.010(3) 0.017(3) 0.008(2) 0.005(2) 0.002(2)
C14 0.019(3) 0.012(2) 0.012(2) 0.006(2) 0.008(2) 0.005(2)

loop_
_atom_type_symbol
_atom_type_description
_atom_type_scat_dispersion_real
_atom_type_scat_dispersion_imag
_atom_type_scat_source
C C 0.0181 0.0091 'International Tables Vol C Tables 4.2.6.8 and 6.1.1.4'
H H 0.0000 0.0000 'International Tables Vol C Tables 4.2.6.8 and 6.1.1.4'
N N 0.0311 0.0180 'International Tables Vol C Tables 4.2.6.8 and 6.1.1.4'
O O 0.0492 0.0322 'International Tables Vol C Tables 4.2.6.8 and 6.1.1.4'
Mn Mn -0.5299 2.8052 'International Tables Vol C Tables 4.2.6.8 and 6.1.1.4'

loop_
_geom_angle_atom_site_label_1
_geom_angle_atom_site_label_2
_geom_angle_atom_site_label_3
_geom_angle
_geom_angle_site_symmetry_1
_geom_angle_site_symmetry_3
_geom_angle_publ_flag
O5 Mn1 O5 180.0 . 2_675 ?
O5 Mn1 O7 92.18(17) . 2_675 ?
O5 Mn1 O7 87.81(17) 2_675 2_675 ?
O5 Mn1 O7 87.82(17) . . ?
O5 Mn1 O7 92.18(17) 2_675 . ?
O7 Mn1 O7 180.00(19) 2_675 . ?
O5 Mn1 O8 92.61(16) . . ?
O5 Mn1 O8 87.39(16) 2_675 . ?
O7 Mn1 O8 91.74(17) 2_675 . ?
O7 Mn1 O8 88.26(17) . . ?
O5 Mn1 O8 87.39(16) . 2_675 ?
O5 Mn1 O8 92.61(16) 2_675 2_675 ?
O7 Mn1 O8 88.26(17) 2_675 2_675 ?
O7 Mn1 O8 91.74(17) . 2_675 ?
O8 Mn1 O8 180.0 . 2_675 ?
O4 Mn2 O9 159.2(2) 2_676 . ?
O4 Mn2 O6 89.13(17) 2_676 . ?
O9 Mn2 O6 82.07(19) . . ?
O4 Mn2 O1 93.8(2) 2_676 2_666 ?
O9 Mn2 O1 101.3(2) . 2_666 ?
O6 Mn2 O1 158.76(17) . 2_666 ?
O4 Mn2 N1 95.07(17) 2_676 . ?
O9 Mn2 N1 100.21(19) . . ?
O6 Mn2 N1 72.74(16) . . ?
O1 Mn2 N1 86.04(17) 2_666 . ?
O4 Mn2 O2 91.50(16) 2_676 2_666 ?
O9 Mn2 O2 85.08(17) . 2_666 ?
O6 Mn2 O2 144.68(15) . 2_666 ?
O1 Mn2 O2 56.37(16) 2_666 2_666 ?
N1 Mn2 O2 142.20(16) . 2_666 ?
C13 N1 C12 118.5(5) . . ?
C13 N1 Mn2 127.6(4) . . ?
C12 N1 Mn2 113.5(4) . . ?
C1 O1 Mn2 93.4(4) . 2_666 ?
C1 O2 Mn2 90.3(3) . 2_666 ?
C8 O4 Mn2 122.7(4) . 2_676 ?
C14 O5 Mn1 130.8(4) . . ?
C14 O6 Mn2 120.3(4) . . ?
O1 C1 O2 120.0(6) . . ?
O1 C1 C2 119.6(6) . . ?
O2 C1 C2 120.4(5) . . ?
C7 C2 C3 121.0(5) . . ?
C7 C2 C1 120.1(5) . . ?
C3 C2 C1 118.9(5) . . ?
C4 C3 C2 118.4(5) . . ?
C5 C4 C3 120.5(5) . . ?
C5 C4 C8 119.2(5) . . ?
C3 C4 C8 120.3(5) . . ?
C4 C5 C6 121.5(5) . . ?
C5 C6 C7 118.1(5) . . ?
C5 C6 C9 120.8(5) . . ?
C7 C6 C9 121.1(5) . . ?
C2 C7 C6 120.4(5) . . ?
O3 C8 O4 123.0(5) . . ?
O3 C8 C4 119.5(5) . . ?
O4 C8 C4 117.4(5) . . ?
C13 C9 C10 115.6(5) . . ?
C13 C9 C6 123.2(5) . . ?
C10 C9 C6 121.2(5) . . ?
C11 C10 C9 121.0(5) . . ?
C10 C11 C12 118.0(5) . . ?
N1 C12 C11 122.6(5) . . ?
N1 C12 C14 116.7(5) . . ?
C11 C12 C14 120.7(5) . . ?
N1 C13 C9 124.3(5) . . ?
O5 C14 O6 125.9(5) . . ?
O5 C14 C12 117.5(5) . . ?
O6 C14 C12 116.6(5) . . ?

loop_
_geom_bond_atom_site_label_1
_geom_bond_atom_site_label_2
_geom_bond_distance
_geom_bond_site_symmetry_2
_geom_bond_publ_flag
Mn1 O5 2.112(4) . ?
Mn1 O5 2.112(4) 2_675 ?
Mn1 O7 2.184(4) 2_675 ?
Mn1 O7 2.184(4) . ?
Mn1 O8 2.219(4) . ?
Mn1 O8 2.219(4) 2_675 ?
Mn2 O4 2.139(4) 2_676 ?
Mn2 O9 2.149(5) . ?
Mn2 O6 2.203(4) . ?
Mn2 O1 2.261(5) 2_666 ?
Mn2 N1 2.316(5) . ?
Mn2 O2 2.325(4) 2_666 ?
N1 C13 1.321(8) . ?
N1 C12 1.336(7) . ?
O1 C1 1.249(8) . ?
O2 C1 1.252(7) . ?
O3 C8 1.254(7) . ?
O4 C8 1.263(7) . ?
O5 C14 1.242(7) . ?
O6 C14 1.264(7) . ?
O10 O10 1.452(17) 2_565 ?
C1 C2 1.503(8) . ?
C2 C7 1.383(8) . ?
C2 C3 1.397(8) . ?
C3 C4 1.394(8) . ?
C4 C5 1.373(8) . ?
C4 C8 1.502(7) . ?
C5 C6 1.397(8) . ?
C6 C7 1.398(8) . ?
C6 C9 1.491(8) . ?
C9 C13 1.397(8) . ?
C9 C10 1.398(8) . ?
C10 C11 1.377(8) . ?
C11 C12 1.384(8) . ?
C12 C14 1.513(8) . ?

loop_
_geom_hbond_atom_site_label_D
_geom_hbond_atom_site_label_H
_geom_hbond_atom_site_label_A
_geom_hbond_distance_DH
_geom_hbond_distance_HA
_geom_hbond_distance_DA
_geom_hbond_angle_DHA
_geom_hbond_site_symmetry_A
_geom_hbond_publ_flag
O12 H12D O11 0.85 2.03 2.880(19) 178.2 2_666 yes
O12 H12C O1 0.85 2.34 3.051(16) 141.7 . yes
O11 H11A O1 0.85 2.38 3.175(14) 156.9 . yes
O11 H11C O4 0.85 2.17 2.987(12) 160.6 1_445 yes
O8 H8D O6 0.85 2.09 2.778(6) 137.3 . yes
O8 H8B O2 0.85 2.20 2.901(6) 139.5 1_454 yes
O7 H7C O2 0.85 2.08 2.839(6) 149.2 1_554 yes
O7 H7B O3 0.85 1.93 2.734(6) 156.5 2_776 yes
O10 H10C O6 0.85 2.58 3.276(10) 140.2 2_565 yes
O10 H10C O3 0.85 2.33 2.773(10) 112.8 1_444 yes
O10 H10B O3 0.85 2.29 2.995(10) 141.0 2_676 yes
O9 H9D O3 0.85 2.34 2.833(7) 117.2 2_776 yes
O9 H9B O4 0.85 2.60 3.352(7) 148.9 2_776 yes
O9 H9B O4 0.85 2.60 3.352(7) 148.9 2_776 yes
O9 H9D O3 0.85 2.34 2.833(7) 117.2 2_776 yes
O10 H10B O3 0.85 2.29 2.995(10) 141.0 2_676 yes
O10 H10C O3 0.85 2.33 2.773(10) 112.8 1_444 yes
O10 H10C O6 0.85 2.58 3.276(10) 140.2 2_565 yes
O7 H7B O3 0.85 1.93 2.734(6) 156.5 2_776 yes
O7 H7C O2 0.85 2.08 2.839(6) 149.2 1_554 yes
O8 H8B O2 0.85 2.20 2.901(6) 139.5 1_454 yes
O8 H8D O6 0.85 2.09 2.778(6) 137.3 . yes
O11 H11C O4 0.85 2.17 2.987(12) 160.6 1_445 yes
O11 H11A O1 0.85 2.38 3.175(14) 156.9 . yes
O12 H12C O1 0.85 2.34 3.051(16) 141.7 . yes
O12 H12D O11 0.85 2.03 2.880(19) 178.2 2_666 yes

loop_
_geom_torsion_atom_site_label_1
_geom_torsion_atom_site_label_2
_geom_torsion_atom_site_label_3
_geom_torsion_atom_site_label_4
_geom_torsion
_geom_torsion_site_symmetry_1
_geom_torsion_site_symmetry_2
_geom_torsion_site_symmetry_3
_geom_torsion_site_symmetry_4
_geom_torsion_publ_flag
Mn2 O1 C1 O2 0.7(7) 2_666 . . . ?
Mn2 O1 C1 C2 -177.8(5) 2_666 . . . ?
Mn2 O2 C1 O1 -0.7(7) 2_666 . . . ?
Mn2 O2 C1 C2 177.8(5) 2_666 . . . ?
O1 C1 C2 C7 -4.4(9) . . . . ?
O2 C1 C2 C7 177.0(6) . . . . ?
O1 C1 C2 C3 172.4(6) . . . . ?
O2 C1 C2 C3 -6.2(9) . . . . ?
C7 C2 C3 C4 1.8(9) . . . . ?
C1 C2 C3 C4 -175.0(5) . . . . ?
C2 C3 C4 C5 -1.5(9) . . . . ?
C2 C3 C4 C8 176.0(5) . . . . ?
C3 C4 C5 C6 -1.0(9) . . . . ?
C8 C4 C5 C6 -178.5(5) . . . . ?
C4 C5 C6 C7 3.1(9) . . . . ?
C4 C5 C6 C9 -177.8(5) . . . . ?
C3 C2 C7 C6 0.3(9) . . . . ?
C1 C2 C7 C6 177.1(5) . . . . ?
C5 C6 C7 C2 -2.7(9) . . . . ?
C9 C6 C7 C2 178.1(5) . . . . ?
Mn2 O4 C8 O3 -96.6(6) 2_676 . . . ?
Mn2 O4 C8 C4 84.4(6) 2_676 . . . ?
C5 C4 C8 O3 -155.0(6) . . . . ?
C3 C4 C8 O3 27.5(8) . . . . ?
C5 C4 C8 O4 24.1(8) . . . . ?
C3 C4 C8 O4 -153.5(6) . . . . ?
C5 C6 C9 C13 -172.8(6) . . . . ?
C7 C6 C9 C13 6.4(9) . . . . ?
C5 C6 C9 C10 5.8(8) . . . . ?
C7 C6 C9 C10 -175.0(6) . . . . ?
C13 C9 C10 C11 0.2(9) . . . . ?
C6 C9 C10 C11 -178.5(5) . . . . ?
C9 C10 C11 C12 0.2(9) . . . . ?
C13 N1 C12 C11 0.0(9) . . . . ?
Mn2 N1 C12 C11 172.6(4) . . . . ?
C13 N1 C12 C14 -178.4(5) . . . . ?
Mn2 N1 C12 C14 -5.8(6) . . . . ?
C10 C11 C12 N1 -0.4(9) . . . . ?
C10 C11 C12 C14 177.9(5) . . . . ?
C12 N1 C13 C9 0.6(9) . . . . ?
Mn2 N1 C13 C9 -170.9(4) . . . . ?
C10 C9 C13 N1 -0.7(9) . . . . ?
C6 C9 C13 N1 178.0(5) . . . . ?
Mn1 O5 C14 O6 -13.1(9) . . . . ?
Mn1 O5 C14 C12 166.9(4) . . . . ?
Mn2 O6 C14 O5 178.1(4) . . . . ?
Mn2 O6 C14 C12 -2.0(7) . . . . ?
N1 C12 C14 O5 -174.7(5) . . . . ?
C11 C12 C14 O5 7.0(8) . . . . ?
N1 C12 C14 O6 5.4(8) . . . . ?
C11 C12 C14 O6 -173.0(5) . . . . ?
